data_1576346
loop_
_publ_author_name
'Karothu, Durga Prasad'
'Tahir, Ibrahim'
'Majhi, Sanjit Manohar'
'Ahmed, Ejaz'
'Catalano, Luca'
'Hickey, Niamh T.'
'Weston, James'
'Guerin, Sarah'
'Naumov, Pan\<ce'

_publ_section_title
;
 The ultrastiff crystals of mucic (galactaric) acid
;
_journal_name_full 'Chemical Science'
_journal_paper_doi 10.1039/D5SC05888K
_journal_year 2025
_chemical_formula_moiety 'C6 H10 O8'
_chemical_formula_sum 'C6 H10 O8'
_chemical_formula_weight 210.142
_space_group_crystal_system triclinic
_space_group_IT_number 2
_space_group_name_Hall '-P 1'
_space_group_name_H-M_alt 'P -1'
_symmetry_Int_Tables_number 2
_atom_sites_solution_primary dual
_audit_creation_date 2024-08-12
_audit_creation_method
;
Olex2 1.5
(compiled 2024.02.16 svn.r378c4104 for OlexSys, GUI svn.r6928)
;
_audit_update_record
;
2024-08-17 deposited with the CCDC.	2025-11-12 downloaded from the CCDC.
;
_cell_angle_alpha 92.264(1)
_cell_angle_beta 94.208(1)
_cell_angle_gamma 93.549(1)
_cell_formula_units_Z 1
_cell_length_a 4.9176(2)
_cell_length_b 5.8208(2)
_cell_length_c 6.8535(2)
_cell_measurement_reflns_used 8031
_cell_measurement_temperature 296.15
_cell_measurement_theta_max 30.44
_cell_measurement_theta_min 2.98
_cell_volume 195.082(12)
_computing_cell_refinement 'SAINT V8.40B (?, 2016)'
_computing_data_reduction 'SAINT V8.40B (?, 2016)'
_computing_molecular_graphics 'Olex2 1.5 (Dolomanov et al., 2009)'
_computing_publication_material 'Olex2 1.5 (Dolomanov et al., 2009)'
_computing_structure_refinement 'olex2.refine 1.5 (Bourhis et al., 2015)'
_computing_structure_solution 'SHELXT 2018/2 (Sheldrick, 2018)'
_diffrn_ambient_temperature 296.15
_diffrn_measured_fraction_theta_full 0.9943
_diffrn_measured_fraction_theta_max 0.9966
_diffrn_measurement_device_type 'Bruker APEX-II CCD'
_diffrn_measurement_method '\f and \w scans'
_diffrn_radiation_type 'Mo K\a'
_diffrn_radiation_wavelength 0.71073
_diffrn_reflns_av_R_equivalents 0.0265
_diffrn_reflns_av_unetI/netI 0.0187
_diffrn_reflns_Laue_measured_fraction_full 0.9943
_diffrn_reflns_Laue_measured_fraction_max 0.9966
_diffrn_reflns_limit_h_max 6
_diffrn_reflns_limit_h_min -6
_diffrn_reflns_limit_k_max 8
_diffrn_reflns_limit_k_min -8
_diffrn_reflns_limit_l_max 9
_diffrn_reflns_limit_l_min -9
_diffrn_reflns_number 9772
_diffrn_reflns_point_group_measured_fraction_full 0.9943
_diffrn_reflns_point_group_measured_fraction_max 0.9966
_diffrn_reflns_theta_full 25.2417
_diffrn_reflns_theta_max 30.44
_diffrn_reflns_theta_min 2.98
_diffrn_source_current 30.0
_diffrn_source_power 1.5
_diffrn_source_voltage 50.0
_diffrn_standards_number 0
_exptl_absorpt_coefficient_mu 0.172
_exptl_absorpt_correction_T_max 0.7461
_exptl_absorpt_correction_T_min 0.6717
_exptl_absorpt_correction_type multi-scan
_exptl_absorpt_process_details
;
SADABS-2016/2 (Bruker,2016/2) was used for absorption correction.
wR2(int) was 0.0952 before and 0.0469 after correction.
The Ratio of minimum to maximum transmission is 0.9003.
The \l/2 correction factor is Not present.
;
_exptl_crystal_colour colourless
_exptl_crystal_colour_primary colourless
_exptl_crystal_density_diffrn 1.789
_exptl_crystal_description block
_exptl_crystal_F_000 110.113
_exptl_crystal_size_max 0.3
_exptl_crystal_size_mid 0.25
_exptl_crystal_size_min 0.2
_refine_diff_density_max 0.5375
_refine_diff_density_min -0.3273
_refine_diff_density_rms 0.0778
_refine_ls_d_res_high 0.7013
_refine_ls_d_res_low 6.8283
_refine_ls_goodness_of_fit_ref 1.0651
_refine_ls_hydrogen_treatment constr
_refine_ls_matrix_type full
_refine_ls_number_constraints 10
_refine_ls_number_parameters 67
_refine_ls_number_reflns 1180
_refine_ls_number_restraints 0
_refine_ls_restrained_S_all 1.0651
_refine_ls_R_factor_all 0.0380
_refine_ls_R_factor_gt 0.0369
_refine_ls_shift/su_max 0.0008
_refine_ls_shift/su_mean 0.0001
_refine_ls_structure_factor_coef Fsqd
_refine_ls_weighting_details 'w=1/[\s^2^(Fo^2^)+(0.0609P)^2^+0.0775P] where P=(Fo^2^+2Fc^2^)/3'
_refine_ls_weighting_scheme calc
_refine_ls_wR_factor_gt 0.1089
_refine_ls_wR_factor_ref 0.1100
_reflns_Friedel_coverage 0.0
_reflns_limit_h_max 6
_reflns_limit_h_min -6
_reflns_limit_k_max 8
_reflns_limit_k_min -8
_reflns_limit_l_max 9
_reflns_limit_l_min 0
_reflns_number_gt 1123
_reflns_number_total 1180
_reflns_threshold_expression I>=2u(I)
_cod_data_source_file d5sc05888k2.cif
_cod_data_source_block Mucicacid
_cod_database_code 1576346
_olex2_refinement_description
;
1. Fixed Uiso
 At 1.2 times of:
  All C(H) groups
 At 1.5 times of:
  All O(H) groups
2.a Ternary CH refined with riding coordinates:
 C3(H3a), C2(H2)
2.b Idealised tetrahedral OH refined as rotating group:
 O4(H4), O3(H3), O1(H1)
;
_olex2_submission_special_instructions 'No special instructions were received'

loop_
_space_group_symop_id
_space_group_symop_operation_xyz
1 x,y,z
2 -x,-y,-z

loop_
_atom_site_label
_atom_site_type_symbol
_atom_site_fract_x
_atom_site_fract_y
_atom_site_fract_z
_atom_site_U_iso_or_equiv
_atom_site_adp_type
_atom_site_occupancy
_atom_site_refinement_flags_posn
O4 O 0.21382(16) 0.79552(13) 0.53308(12) 0.0226(2) Uani 1.000000 .
O3 O 0.71328(16) 0.64128(14) 0.35619(13) 0.0259(2) Uani 1.000000 .
O2 O 0.27133(16) 0.44631(14) 0.15018(12) 0.0253(2) Uani 1.000000 .
O1 O 0.15830(18) 0.78768(15) 0.03825(13) 0.0285(2) Uani 1.000000 .
C3 C 0.39347(18) 0.93590(15) 0.42748(14) 0.0163(2) Uani 1.000000 .
C1 C 0.3078(2) 0.65537(17) 0.14548(14) 0.0184(2) Uani 1.000000 .
C2 C 0.53095(19) 0.79343(16) 0.27237(14) 0.0176(2) Uani 1.000000 .
H3a H 0.28670(18) 1.04990(15) 0.36021(14) 0.0196(3) Uiso 1.000000 R
H2 H 0.63049(19) 0.89858(16) 0.19039(14) 0.0211(3) Uiso 1.000000 R
H4 H 0.2932(12) 0.6847(17) 0.573(2) 0.0340(3) Uiso 1.000000 GR
H3 H 0.8545(15) 0.7139(5) 0.399(2) 0.0388(3) Uiso 1.000000 GR
H1 H 0.029(2) 0.7101(6) -0.018(2) 0.0428(3) Uiso 1.000000 GR

loop_
_atom_site_aniso_label
_atom_site_aniso_U_11
_atom_site_aniso_U_22
_atom_site_aniso_U_33
_atom_site_aniso_U_12
_atom_site_aniso_U_13
_atom_site_aniso_U_23
O4 0.0182(4) 0.0201(4) 0.0288(4) -0.0041(3) 0.0022(3) -0.0012(3)
O3 0.0179(4) 0.0240(4) 0.0341(4) 0.0048(3) -0.0083(3) -0.0041(3)
O2 0.0255(4) 0.0193(4) 0.0290(4) -0.0020(3) -0.0077(3) -0.0029(3)
O1 0.0291(4) 0.0225(4) 0.0312(4) -0.0009(3) -0.0139(3) 0.0009(3)
C3 0.0152(4) 0.0141(4) 0.0187(4) -0.0005(3) -0.0035(3) -0.0012(3)
C1 0.0175(4) 0.0202(4) 0.0167(4) -0.0001(3) -0.0012(3) -0.0031(3)
C2 0.0157(4) 0.0166(4) 0.0194(4) -0.0011(3) -0.0025(3) -0.0017(3)

loop_
_atom_type_symbol
_atom_type_scat_dispersion_real
_atom_type_scat_dispersion_imag
_atom_type_scat_Cromer_Mann_a1
_atom_type_scat_Cromer_Mann_a2
_atom_type_scat_Cromer_Mann_a3
_atom_type_scat_Cromer_Mann_a4
_atom_type_scat_Cromer_Mann_b1
_atom_type_scat_Cromer_Mann_b2
_atom_type_scat_Cromer_Mann_b3
_atom_type_scat_Cromer_Mann_b4
_atom_type_scat_Cromer_Mann_c
_atom_type_scat_source
_atom_type_scat_dispersion_source
C 0.00313 0.00162 2.31000 1.02000 1.58860 0.86500 20.84390 10.20750 0.56870 51.65120 0.21560 'International Tables Volume C Table 6.1.1.4 (pp. 500-502)' 'Brennan, Cowan, Rev. Sci. Instrum., 1992, 63, 850'
H 0.00000 0.00000 0.49300 0.32291 0.14019 0.04081 10.51090 26.12570 3.14236 57.79970 0.00304 'International Tables Volume C Table 6.1.1.4 (pp. 500-502)' 'Brennan, Cowan, Rev. Sci. Instrum., 1992, 63, 850'
O 0.01085 0.00610 3.04850 2.28680 1.54630 0.86700 13.27710 5.70110 0.32390 32.90890 0.25080 'International Tables Volume C Table 6.1.1.4 (pp. 500-502)' 'Brennan, Cowan, Rev. Sci. Instrum., 1992, 63, 850'

loop_
_geom_angle_atom_site_label_1
_geom_angle_atom_site_label_2
_geom_angle_atom_site_label_3
_geom_angle
_geom_angle_site_symmetry_1
_geom_angle_site_symmetry_3
_geom_angle_publ_flag
H4 O4 C3 109.5 . . ?
H3 O3 C2 109.5 . . ?
H1 O1 C1 109.5 . . ?
C3 C3 O4 108.86(10) 2_676 . ?
C2 C3 O4 111.82(7) . . ?
H3a C3 O4 108.32(5) . . ?
H3a C3 C2 108.32(5) . . ?
O1 C1 O2 125.19(9) . . ?
C2 C1 O2 122.88(9) . . ?
C2 C1 O1 111.90(8) . . ?
C3 C2 O3 112.65(8) . . ?
C1 C2 O3 109.02(8) . . ?
C1 C2 C3 107.96(8) . . ?
H2 C2 O3 109.05(5) . . ?
H2 C2 C3 109.05(5) . . ?
H2 C2 C1 109.05(5) . . ?

loop_
_geom_bond_atom_site_label_1
_geom_bond_atom_site_label_2
_geom_bond_distance
_geom_bond_site_symmetry_2
_geom_bond_publ_flag
O4 C3 1.4224(12) . ?
O4 H4 0.8200 . ?
O3 C2 1.4076(12) . ?
O3 H3 0.8200 . ?
O2 C1 1.2211(13) . ?
O1 C1 1.3074(13) . ?
O1 H1 0.8200 . ?
C3 C3 1.5279(17) 2_676 ?
C3 C2 1.5428(13) . ?
C3 H3a 0.9800 . ?
C1 C2 1.5171(13) . ?
C2 H2 0.9800 . ?

loop_
_geom_torsion_atom_site_label_1
_geom_torsion_atom_site_label_2
_geom_torsion_atom_site_label_3
_geom_torsion_atom_site_label_4
_geom_torsion
_geom_torsion_site_symmetry_1
_geom_torsion_site_symmetry_2
_geom_torsion_site_symmetry_3
_geom_torsion_site_symmetry_4
_geom_torsion_publ_flag
O4 C3 C3 O4 180.00(10) . . 2_676 2_676 ?
O4 C3 C3 C2 -56.44(8) . . 2_676 2_676 ?
O4 C3 C2 O3 -67.22(8) . . . . ?
O4 C3 C2 C1 53.21(8) . . . . ?
O3 C2 C3 C3 54.63(9) . . . 2_676 ?
O3 C2 C1 O2 12.69(10) . . . . ?
O3 C2 C1 O1 -169.40(8) . . . . ?
O2 C1 C2 C3 -109.98(10) . . . . ?
O1 C1 C2 C3 67.92(9) . . . . ?
C3 C3 C2 C1 175.06(10) 2_676 . . . ?
